data_7212887
loop_
_publ_author_name
'Fainerman-Melnikova, Marina'
'Clegg, Jack K.'
'Pakchung, Amalie A. H.'
'Jensen, Paul'
'Codd, Rachel'

_publ_section_title
;
 Structural diversity of complexes between Cu(ii) or Ni(ii) and endocyclic
 oxygen- or nitrogen-containing ligands: synthesis, X-ray structure
 determinations and circular dichroism spectra
;
_journal_issue 12
_journal_name_full CrystEngComm
_journal_page_first 4217
_journal_paper_doi 10.1039/c0ce00323a
_journal_volume 12
_journal_year 2010
_chemical_formula_moiety 'C14 H14 Ni O16'
_chemical_formula_sum 'C14 H14 Ni O16'
_chemical_formula_weight 496.96
_chemical_name_systematic
;
?
;
_space_group_IT_number 2
_symmetry_cell_setting triclinic
_symmetry_Int_Tables_number 2
_symmetry_space_group_name_Hall '-P 1'
_symmetry_space_group_name_H-M 'P -1'
_atom_sites_solution_hydrogens geom
_atom_sites_solution_primary direct
_atom_sites_solution_secondary difmap
_audit_creation_method SHELXL-97
_cell_angle_alpha 100.254(3)
_cell_angle_beta 95.110(3)
_cell_angle_gamma 90.761(3)
_cell_formula_units_Z 1
_cell_length_a 5.1607(3)
_cell_length_b 5.8504(3)
_cell_length_c 14.5170(7)
_cell_measurement_reflns_used 2571
_cell_measurement_temperature 150(2)
_cell_measurement_theta_max 29.872
_cell_measurement_theta_min 3.550
_cell_volume 429.40(4)
_computing_cell_refinement 'SAINT (Bruker-Nonius, 2003)'
_computing_data_collection 'APEX (Bruker-Nonius, 2003)'
_computing_data_reduction 'SAINT (Bruker-Nonius, 2003), XPREP (Bruker-Nonius, 2003)'
_computing_molecular_graphics
;ORTEP-3 (Farrugia, 1997)
WINGX-32 (Farrugia, 1999)
;
_computing_publication_material 'enCIFer 1.1 (CCDC, 2005)'
_computing_structure_refinement 'SHELXL-97 (Sheldrick, 1997)'
_computing_structure_solution 'SIR97 (Altomare, et. al. 1999)'
_diffrn_ambient_temperature 150(2)
_diffrn_measured_fraction_theta_full 0.98
_diffrn_measured_fraction_theta_max 0.854
_diffrn_measurement_device_type APEXII-FR591
_diffrn_measurement_method \w+\f
_diffrn_radiation_monochromator graphite
_diffrn_radiation_source 'rotating anode'
_diffrn_radiation_type MoK\a
_diffrn_radiation_wavelength 0.71073
_diffrn_reflns_av_R_equivalents 0.0270
_diffrn_reflns_av_sigmaI/netI 0.0406
_diffrn_reflns_limit_h_max 7
_diffrn_reflns_limit_h_min -7
_diffrn_reflns_limit_k_max 8
_diffrn_reflns_limit_k_min -7
_diffrn_reflns_limit_l_max 19
_diffrn_reflns_limit_l_min -19
_diffrn_reflns_number 5904
_diffrn_reflns_theta_full 25.00
_diffrn_reflns_theta_max 29.88
_diffrn_reflns_theta_min 2.86
_diffrn_standards_decay_% 0
_diffrn_standards_interval_count 0
_diffrn_standards_interval_time 0
_diffrn_standards_number 0
_exptl_absorpt_coefficient_mu 1.225
_exptl_absorpt_correction_T_max 0.863
_exptl_absorpt_correction_T_min 0.787
_exptl_absorpt_correction_type multi-scan
_exptl_absorpt_process_details 'SADABS (Sheldrick, 2007)'
_exptl_crystal_colour green
_exptl_crystal_density_diffrn 1.922
_exptl_crystal_density_method 'not measured'
_exptl_crystal_description prism
_exptl_crystal_F_000 254
_exptl_crystal_size_max 0.25
_exptl_crystal_size_mid 0.15
_exptl_crystal_size_min 0.12
_refine_diff_density_max 0.422
_refine_diff_density_min -0.515
_refine_diff_density_rms 0.080
_refine_ls_extinction_method none
_refine_ls_goodness_of_fit_ref 1.060
_refine_ls_hydrogen_treatment mixed
_refine_ls_matrix_type full
_refine_ls_number_parameters 157
_refine_ls_number_reflns 2184
_refine_ls_number_restraints 0
_refine_ls_restrained_S_all 1.060
_refine_ls_R_factor_all 0.0450
_refine_ls_R_factor_gt 0.0325
_refine_ls_shift/su_max 0.000
_refine_ls_shift/su_mean 0.000
_refine_ls_structure_factor_coef Fsqd
_refine_ls_weighting_details 'calc w=1/[\s^2^(Fo^2^)+(0.0248P)^2^+0.3162P] where P=(Fo^2^+2Fc^2^)/3'
_refine_ls_weighting_scheme calc
_refine_ls_wR_factor_gt 0.0652
_refine_ls_wR_factor_ref 0.0693
_reflns_number_gt 1900
_reflns_number_total 2184
_reflns_threshold_expression >2sigma(I)
_cod_data_source_file c0ce00323a.txt
_cod_data_source_block rc8jc11
_cod_original_sg_symbol_Hall '-p 1'
_cod_original_sg_symbol_H-M 'p -1'
_cod_database_code 7212887

loop_
_symmetry_equiv_pos_as_xyz
'x, y, z'
'-x, -y, -z'

loop_
_atom_site_label
_atom_site_type_symbol
_atom_site_fract_x
_atom_site_fract_y
_atom_site_fract_z
_atom_site_U_iso_or_equiv
_atom_site_adp_type
_atom_site_occupancy
_atom_site_symmetry_multiplicity
_atom_site_calc_flag
_atom_site_refinement_flags
C1 C 0.0584(4) 0.2651(3) 0.34623(13) 0.0101(4) Uani 1 1 d .
C2 C 0.1987(4) 0.3041(3) 0.26217(13) 0.0100(4) Uani 1 1 d .
C3 C 0.5140(4) 0.1585(3) 0.16416(13) 0.0110(4) Uani 1 1 d .
C4 C 0.4745(4) 0.3217(3) 0.10995(13) 0.0131(4) Uani 1 1 d .
H4 H 0.5753 0.3242 0.0584 0.016 Uiso 1 1 calc R
C5 C 0.2770(4) 0.4943(3) 0.13056(14) 0.0128(4) Uani 1 1 d .
C6 C 0.1458(4) 0.4756(3) 0.21332(14) 0.0135(4) Uani 1 1 d .
H6 H 0.0204 0.5864 0.2334 0.016 Uiso 1 1 calc R
C7 C 0.7106(4) -0.0280(3) 0.15601(14) 0.0126(4) Uani 1 1 d .
O1 O 0.1653(3) 0.1331(2) 0.39667(9) 0.0130(3) Uani 1 1 d .
O2 O -0.1543(3) 0.3645(2) 0.35538(9) 0.0127(3) Uani 1 1 d .
O3 O 0.3778(3) 0.1423(2) 0.23917(9) 0.0111(3) Uani 1 1 d .
O4 O 0.7400(3) -0.1510(3) 0.21478(10) 0.0195(3) Uani 1 1 d .
O5 O 0.8464(3) -0.0397(3) 0.08260(10) 0.0174(3) Uani 1 1 d .
H1O H 0.958(5) -0.148(5) 0.0858(17) 0.026 Uiso 1 1 d .
O6 O 0.2253(3) 0.6454(2) 0.08077(10) 0.0174(3) Uani 1 1 d .
O7 O 0.2828(3) 0.1890(3) 0.59786(10) 0.0132(3) Uani 1 1 d .
H2O H 0.306(5) 0.137(4) 0.6405(18) 0.020 Uiso 1 1 d .
H3O H 0.241(5) 0.320(5) 0.6158(17) 0.020 Uiso 1 1 d .
O8 O 0.2489(3) -0.2686(2) 0.47578(10) 0.0138(3) Uani 1 1 d .
H4O H 0.276(5) -0.324(4) 0.5212(18) 0.021 Uiso 1 1 d .
H5O H 0.398(5) -0.228(4) 0.4601(17) 0.021 Uiso 1 1 d .
Ni1 Ni 0.0000 0.0000 0.5000 0.00968(11) Uani 1 2 d S

loop_
_atom_site_aniso_label
_atom_site_aniso_U_11
_atom_site_aniso_U_22
_atom_site_aniso_U_33
_atom_site_aniso_U_23
_atom_site_aniso_U_13
_atom_site_aniso_U_12
C1 0.0109(10) 0.0103(9) 0.0085(9) 0.0003(7) 0.0010(8) -0.0012(7)
C2 0.0089(9) 0.0113(9) 0.0099(9) 0.0010(7) 0.0031(8) 0.0032(7)
C3 0.0106(10) 0.0146(9) 0.0079(9) 0.0014(7) 0.0028(8) 0.0009(7)
C4 0.0128(10) 0.0172(10) 0.0101(9) 0.0027(8) 0.0049(8) 0.0025(8)
C5 0.0134(10) 0.0135(9) 0.0124(10) 0.0038(8) 0.0025(8) 0.0015(7)
C6 0.0133(10) 0.0160(10) 0.0131(10) 0.0050(8) 0.0050(8) 0.0062(8)
C7 0.0122(10) 0.0145(9) 0.0105(9) 0.0002(8) 0.0012(8) 0.0011(7)
O1 0.0128(7) 0.0150(7) 0.0133(7) 0.0066(6) 0.0042(6) 0.0042(5)
O2 0.0100(7) 0.0149(7) 0.0143(7) 0.0037(6) 0.0040(6) 0.0034(5)
O3 0.0118(7) 0.0135(7) 0.0094(7) 0.0040(5) 0.0051(6) 0.0046(5)
O4 0.0232(8) 0.0229(8) 0.0158(8) 0.0084(6) 0.0077(7) 0.0126(6)
O5 0.0178(8) 0.0213(8) 0.0157(8) 0.0059(6) 0.0091(6) 0.0096(6)
O6 0.0192(8) 0.0202(8) 0.0169(7) 0.0113(6) 0.0075(6) 0.0083(6)
O7 0.0145(8) 0.0144(7) 0.0121(7) 0.0047(6) 0.0027(6) 0.0033(6)
O8 0.0126(7) 0.0149(7) 0.0160(7) 0.0057(6) 0.0056(6) 0.0033(6)
Ni1 0.00897(19) 0.01129(18) 0.01019(19) 0.00402(14) 0.00414(14) 0.00263(13)

loop_
_atom_type_symbol
_atom_type_description
_atom_type_scat_dispersion_real
_atom_type_scat_dispersion_imag
_atom_type_scat_source
C C 0.0033 0.0016 'International Tables Vol C Tables 4.2.6.8 and 6.1.1.4'
H H 0.0000 0.0000 'International Tables Vol C Tables 4.2.6.8 and 6.1.1.4'
O O 0.0106 0.0060 'International Tables Vol C Tables 4.2.6.8 and 6.1.1.4'
Ni Ni 0.3393 1.1124 'International Tables Vol C Tables 4.2.6.8 and 6.1.1.4'

loop_
_geom_angle_atom_site_label_1
_geom_angle_atom_site_label_2
_geom_angle_atom_site_label_3
_geom_angle
_geom_angle_site_symmetry_1
_geom_angle_site_symmetry_3
O2 C1 O1 127.76(16) . .
O2 C1 C2 115.85(16) . .
O1 C1 C2 116.36(17) . .
C6 C2 O3 122.99(16) . .
C6 C2 C1 124.18(17) . .
O3 C2 C1 112.79(15) . .
C4 C3 O3 123.82(18) . .
C4 C3 C7 127.77(16) . .
O3 C3 C7 108.39(15) . .
C3 C4 C5 119.82(17) . .
C3 C4 H4 120.1 . .
C5 C4 H4 120.1 . .
O6 C5 C6 123.16(18) . .
O6 C5 C4 122.72(17) . .
C6 C5 C4 114.13(16) . .
C2 C6 C5 121.20(18) . .
C2 C6 H6 119.4 . .
C5 C6 H6 119.4 . .
O4 C7 O5 124.79(19) . .
O4 C7 C3 120.70(17) . .
O5 C7 C3 114.49(16) . .
C1 O1 Ni1 126.03(12) . .
C2 O3 C3 117.95(14) . .
C7 O5 H1O 107.0(17) . .
Ni1 O7 H2O 112(2) . .
Ni1 O7 H3O 112.3(18) . .
H2O O7 H3O 106(3) . .
Ni1 O8 H4O 110.3(19) . .
Ni1 O8 H5O 113.8(16) . .
H4O O8 H5O 107(2) . .
O8 Ni1 O8 180.000(1) . 2_556
O8 Ni1 O1 93.17(5) . 2_556
O8 Ni1 O1 86.83(5) 2_556 2_556
O8 Ni1 O1 86.83(5) . .
O8 Ni1 O1 93.17(5) 2_556 .
O1 Ni1 O1 180.0 2_556 .
O8 Ni1 O7 89.99(6) . 2_556
O8 Ni1 O7 90.01(6) 2_556 2_556
O1 Ni1 O7 88.24(5) 2_556 2_556
O1 Ni1 O7 91.76(5) . 2_556
O8 Ni1 O7 90.01(6) . .
O8 Ni1 O7 89.99(6) 2_556 .
O1 Ni1 O7 91.76(5) 2_556 .
O1 Ni1 O7 88.24(5) . .
O7 Ni1 O7 180.00(8) 2_556 .

loop_
_geom_bond_atom_site_label_1
_geom_bond_atom_site_label_2
_geom_bond_distance
_geom_bond_site_symmetry_2
C1 O2 1.255(2) .
C1 O1 1.256(2) .
C1 C2 1.522(2) .
C2 C6 1.345(3) .
C2 O3 1.352(2) .
C3 C4 1.348(3) .
C3 O3 1.364(2) .
C3 C7 1.496(3) .
C4 C5 1.457(3) .
C4 H4 0.9500 .
C5 O6 1.255(2) .
C5 C6 1.450(2) .
C6 H6 0.9500 .
C7 O4 1.211(2) .
C7 O5 1.319(2) .
O1 Ni1 2.0516(12) .
O5 H1O 0.87(3) .
O7 Ni1 2.0975(15) .
O7 H2O 0.74(3) .
O7 H3O 0.80(3) .
O8 Ni1 2.0445(14) .
O8 H4O 0.79(2) .
O8 H5O 0.86(3) .
Ni1 O8 2.0445(14) 2_556
Ni1 O1 2.0516(12) 2_556
Ni1 O7 2.0975(15) 2_556

loop_
_geom_hbond_atom_site_label_D
_geom_hbond_atom_site_label_H
_geom_hbond_atom_site_label_A
_geom_hbond_distance_DH
_geom_hbond_distance_HA
_geom_hbond_distance_DA
_geom_hbond_angle_DHA
_geom_hbond_site_symmetry_A
O7 H2O O4 0.74(3) 2.12(3) 2.7808(19) 149(3) 2_656
O7 H3O O2 0.80(3) 1.89(3) 2.687(2) 173(2) 2_566
O8 H4O O2 0.79(2) 2.00(3) 2.6939(19) 146(2) 2_556
O8 H5O O7 0.86(3) 1.95(3) 2.7943(19) 168(2) 2_656
O5 H1O O6 0.87(3) 1.84(3) 2.703(2) 171(2) 1_645

loop_
_geom_torsion_atom_site_label_1
_geom_torsion_atom_site_label_2
_geom_torsion_atom_site_label_3
_geom_torsion_atom_site_label_4
_geom_torsion
_geom_torsion_site_symmetry_4
O2 C1 C2 C6 16.9(3) .
O1 C1 C2 C6 -164.82(19) .
O2 C1 C2 O3 -160.88(16) .
O1 C1 C2 O3 17.4(2) .
O3 C3 C4 C5 0.1(3) .
C7 C3 C4 C5 -178.25(18) .
C3 C4 C5 O6 -177.50(19) .
C3 C4 C5 C6 2.4(3) .
O3 C2 C6 C5 1.2(3) .
C1 C2 C6 C5 -176.37(18) .
O6 C5 C6 C2 176.8(2) .
C4 C5 C6 C2 -3.1(3) .
C4 C3 C7 O4 173.5(2) .
O3 C3 C7 O4 -5.1(3) .
C4 C3 C7 O5 -5.0(3) .
O3 C3 C7 O5 176.39(16) .
O2 C1 O1 Ni1 9.3(3) .
C2 C1 O1 Ni1 -168.66(12) .
C6 C2 O3 C3 1.5(3) .
C1 C2 O3 C3 179.35(16) .
C4 C3 O3 C2 -2.2(3) .
C7 C3 O3 C2 176.44(16) .
C1 O1 Ni1 O8 153.95(16) .
C1 O1 Ni1 O8 -26.05(16) 2_556
C1 O1 Ni1 O7 64.06(16) 2_556
C1 O1 Ni1 O7 -115.94(16) .
